data_7024808
loop_
_publ_author_name
'Wu, Qiaolin'
'Su, Qing'
'Ye, Ling'
'Li, Guanghua'
'Mu, Ying'

_publ_section_title
;
 Propylene polymerization to high molecular weight atactic polypropylene
 and copolymerization with 1-hexene using monocyclopentadienyl titanium
 catalysts.
;
_journal_issue 10
_journal_name_full 'Dalton transactions (Cambridge, England : 2003)'
_journal_page_first 2525
_journal_page_last 2535
_journal_paper_doi 10.1039/b921617k
_journal_volume 39
_journal_year 2010
_chemical_absolute_configuration unk
_chemical_formula_sum 'C29 H32 Cl2 F6 O Ti'
_chemical_formula_weight 629.35
_chemical_name_systematic
;
?
;
_space_group_IT_number 7
_symmetry_cell_setting monoclinic
_symmetry_space_group_name_Hall 'P -2yc'
_symmetry_space_group_name_H-M 'P 1 c 1'
_atom_sites_solution_hydrogens geom
_atom_sites_solution_primary direct
_atom_sites_solution_secondary difmap
_audit_creation_method SHELXL-97
_cell_angle_alpha 90.00
_cell_angle_beta 111.918(3)
_cell_angle_gamma 90.00
_cell_formula_units_Z 2
_cell_length_a 12.1002(17)
_cell_length_b 8.7661(12)
_cell_length_c 15.896(2)
_cell_measurement_reflns_used 8192
_cell_measurement_temperature 293(2)
_cell_measurement_theta_max 28.00
_cell_measurement_theta_min 2.40
_cell_volume 1564.2(4)
_computing_cell_refinement 'Bruker XSCANS'
_computing_data_collection 'Bruker XSCANS'
_computing_data_reduction 'Bruker SHELXTL'
_computing_molecular_graphics 'Bruker SHELXTL'
_computing_publication_material 'Bruker SHELXTL'
_computing_structure_refinement 'SHELXL-97 (Sheldrick, 1997)'
_computing_structure_solution 'SHELXS-97 (Sheldrick, 1990)'
_diffrn_ambient_temperature 293(2)
_diffrn_detector_area_resol_mean 9.00cm
_diffrn_measured_fraction_theta_full 0.988
_diffrn_measured_fraction_theta_max 0.988
_diffrn_measurement_device_type 'Bruker P4'
_diffrn_measurement_method '\w scans'
_diffrn_radiation_monochromator graphite
_diffrn_radiation_source 'fine-focus sealed tube'
_diffrn_radiation_type MoK\a
_diffrn_radiation_wavelength 0.71073
_diffrn_reflns_av_R_equivalents 0.0324
_diffrn_reflns_av_sigmaI/netI 0.0535
_diffrn_reflns_limit_h_max 15
_diffrn_reflns_limit_h_min -16
_diffrn_reflns_limit_k_max 10
_diffrn_reflns_limit_k_min -11
_diffrn_reflns_limit_l_max 20
_diffrn_reflns_limit_l_min -21
_diffrn_reflns_number 10396
_diffrn_reflns_theta_full 28.32
_diffrn_reflns_theta_max 28.32
_diffrn_reflns_theta_min 1.81
_exptl_absorpt_coefficient_mu 0.500
_exptl_absorpt_correction_T_max 0.919
_exptl_absorpt_correction_T_min 0.869
_exptl_absorpt_correction_type empirical
_exptl_crystal_colour red
_exptl_crystal_density_diffrn 1.336
_exptl_crystal_density_method 'not measured'
_exptl_crystal_description block
_exptl_crystal_F_000 648
_exptl_crystal_size_max 0.28
_exptl_crystal_size_mid 0.25
_exptl_crystal_size_min 0.17
_refine_diff_density_max 0.352
_refine_diff_density_min -0.258
_refine_diff_density_rms 0.048
_refine_ls_abs_structure_details 'Flack H D (1983), Acta Cryst. A39, 876-881'
_refine_ls_extinction_method none
_refine_ls_goodness_of_fit_ref 1.011
_refine_ls_hydrogen_treatment constr
_refine_ls_matrix_type full
_refine_ls_number_parameters 415
_refine_ls_number_reflns 5719
_refine_ls_number_restraints 158
_refine_ls_restrained_S_all 1.119
_refine_ls_R_factor_all 0.0758
_refine_ls_R_factor_gt 0.0439
_refine_ls_shift/su_max 0.004
_refine_ls_shift/su_mean 0.000
_refine_ls_structure_factor_coef Fsqd
_refine_ls_weighting_details 'calc w=1/[\s^2^(Fo^2^)+(0.0602P)^2^+0.1712P] where P=(Fo^2^+2Fc^2^)/3'
_refine_ls_weighting_scheme calc
_refine_ls_wR_factor_gt 0.1044
_refine_ls_wR_factor_ref 0.1233
_reflns_number_gt 4029
_reflns_number_total 5719
_reflns_threshold_expression >2sigma(I)
_cod_data_source_file b921617k.txt
_cod_data_source_block complex8
_cod_depositor_comments
;
The following automatic conversions were performed:

'_symmetry_cell_setting' value 'Monoclinic' changed to 'monoclinic'
according to /home/saulius/struct/CIF-dictionaries/cif_core.dic
dictionary named 'cif_core.dic' version 2.4.2 from 2011-04-26.

Automatic conversion script
Id: cif_fix_values 1891 2012-01-12 08:04:46Z andrius 
;
_cod_original_sg_symbol_H-M 'Pc '
_cod_database_code 7024808

loop_
_symmetry_equiv_pos_as_xyz
'x, y, z'
'x, -y, z+1/2'

loop_
_atom_site_label
_atom_site_type_symbol
_atom_site_fract_x
_atom_site_fract_y
_atom_site_fract_z
_atom_site_U_iso_or_equiv
_atom_site_adp_type
_atom_site_occupancy
_atom_site_symmetry_multiplicity
_atom_site_calc_flag
_atom_site_refinement_flags
_atom_site_disorder_assembly
_atom_site_disorder_group
C1 C 0.7873(4) 0.4529(4) 0.3833(3) 0.0390(8) Uani 1 1 d . . .
C2 C 0.8078(4) 0.3827(5) 0.3091(3) 0.0467(10) Uani 1 1 d . . .
C3 C 0.9285(5) 0.3313(5) 0.3439(3) 0.0512(11) Uani 1 1 d . . .
C4 C 0.9798(4) 0.3697(5) 0.4372(3) 0.0461(10) Uani 1 1 d . . .
C5 C 0.8928(4) 0.4432(4) 0.4623(3) 0.0388(8) Uani 1 1 d . . .
C6 C 0.6668(4) 0.4961(5) 0.3815(3) 0.0433(9) Uani 1 1 d . . .
C7 C 0.5934(5) 0.6020(5) 0.3211(3) 0.0511(10) Uani 1 1 d . . .
H7 H 0.6202 0.6528 0.2810 0.061 Uiso 1 1 calc R . .
C8 C 0.4794(4) 0.6327(6) 0.3205(4) 0.0606(12) Uani 1 1 d . A .
C9 C 0.4377(5) 0.5538(7) 0.3774(4) 0.0648(15) Uani 1 1 d . . .
H9 H 0.3610 0.5715 0.3754 0.078 Uiso 1 1 calc R . .
C10 C 0.5093(4) 0.4490(6) 0.4370(4) 0.0594(12) Uani 1 1 d . A .
C11 C 0.6227(4) 0.4202(5) 0.4392(3) 0.0521(11) Uani 1 1 d . . .
H11 H 0.6704 0.3489 0.4800 0.063 Uiso 1 1 calc R . .
C12 C 0.4025(5) 0.7514(7) 0.2576(4) 0.0768(16) Uani 1 1 d D . .
C13 C 0.4635(5) 0.3612(7) 0.4983(4) 0.0832(18) Uani 1 1 d D . .
C14 C 0.7180(6) 0.3533(7) 0.2169(4) 0.0706(15) Uani 1 1 d . . .
H14A H 0.6474 0.4116 0.2082 0.106 Uiso 1 1 calc R . .
H14B H 0.6986 0.2467 0.2105 0.106 Uiso 1 1 calc R . .
H14C H 0.7500 0.3828 0.1724 0.106 Uiso 1 1 calc R . .
C15 C 0.9853(7) 0.2392(7) 0.2913(5) 0.0832(19) Uani 1 1 d . . .
H15A H 1.0697 0.2570 0.3152 0.125 Uiso 1 1 calc R . .
H15B H 0.9525 0.2689 0.2287 0.125 Uiso 1 1 calc R . .
H15C H 0.9701 0.1328 0.2965 0.125 Uiso 1 1 calc R . .
C16 C 1.1041(5) 0.3292(7) 0.4997(4) 0.0716(15) Uani 1 1 d . . .
H16A H 1.1042 0.2291 0.5243 0.107 Uiso 1 1 calc R . .
H16B H 1.1314 0.4020 0.5483 0.107 Uiso 1 1 calc R . .
H16C H 1.1561 0.3306 0.4666 0.107 Uiso 1 1 calc R . .
C17 C 0.9092(4) 0.4944(5) 0.5565(3) 0.0529(10) Uani 1 1 d . . .
H17A H 0.8959 0.4099 0.5899 0.079 Uiso 1 1 calc R . .
H17B H 0.8534 0.5742 0.5531 0.079 Uiso 1 1 calc R . .
H17C H 0.9889 0.5319 0.5866 0.079 Uiso 1 1 calc R . .
C18 C 0.9922(5) 0.8459(5) 0.5148(3) 0.0522(11) Uani 1 1 d . . .
C19 C 0.8975(6) 0.9267(5) 0.5230(4) 0.0619(14) Uani 1 1 d . . .
C20 C 0.9239(7) 1.0266(6) 0.5954(5) 0.0787(18) Uani 1 1 d . . .
H20 H 0.8624 1.0819 0.6025 0.094 Uiso 1 1 calc R . .
C21 C 1.0375(8) 1.0464(7) 0.6567(5) 0.091(2) Uani 1 1 d . . .
H21 H 1.0530 1.1163 0.7038 0.110 Uiso 1 1 calc R . .
C22 C 1.1276(7) 0.9629(7) 0.6481(4) 0.0840(19) Uani 1 1 d . . .
H22 H 1.2042 0.9739 0.6913 0.101 Uiso 1 1 calc R . .
C23 C 1.1082(6) 0.8608(6) 0.5763(4) 0.0692(15) Uani 1 1 d . . .
C24 C 0.7723(5) 0.9079(5) 0.4553(4) 0.0645(14) Uani 1 1 d . . .
H24 H 0.7676 0.8060 0.4288 0.077 Uiso 1 1 calc R . .
C25 C 0.6765(7) 0.9141(9) 0.4983(6) 0.101(2) Uani 1 1 d . . .
H25A H 0.6910 0.8342 0.5424 0.152 Uiso 1 1 calc R . .
H25B H 0.5990 0.9009 0.4519 0.152 Uiso 1 1 calc R . .
H25C H 0.6803 1.0111 0.5273 0.152 Uiso 1 1 calc R . .
C26 C 0.7471(7) 1.0223(7) 0.3778(5) 0.093(2) Uani 1 1 d . . .
H26A H 0.7571 1.1241 0.4017 0.139 Uiso 1 1 calc R . .
H26B H 0.6669 1.0093 0.3354 0.139 Uiso 1 1 calc R . .
H26C H 0.8016 1.0052 0.3476 0.139 Uiso 1 1 calc R . .
C27 C 1.2119(6) 0.7744(7) 0.5664(5) 0.093(2) Uani 1 1 d . . .
H27 H 1.1777 0.6857 0.5279 0.112 Uiso 1 1 calc R . .
C28 C 1.2689(10) 0.8739(12) 0.5146(9) 0.154(4) Uani 1 1 d . . .
H28A H 1.2100 0.9003 0.4565 0.231 Uiso 1 1 calc R . .
H28B H 1.3325 0.8186 0.5061 0.231 Uiso 1 1 calc R . .
H28C H 1.2999 0.9652 0.5485 0.231 Uiso 1 1 calc R . .
C29 C 1.2988(11) 0.7125(13) 0.6563(8) 0.176(6) Uani 1 1 d . . .
H29A H 1.3417 0.7956 0.6936 0.265 Uiso 1 1 calc R . .
H29B H 1.3540 0.6443 0.6452 0.265 Uiso 1 1 calc R . .
H29C H 1.2556 0.6585 0.6867 0.265 Uiso 1 1 calc R . .
O1 O 0.9697(3) 0.7501(3) 0.4419(2) 0.0526(7) Uani 1 1 d . . .
Cl1 Cl 0.80654(11) 0.71951(15) 0.23227(8) 0.0617(3) Uani 1 1 d . . .
Cl2 Cl 1.09921(11) 0.58862(15) 0.32509(10) 0.0686(4) Uani 1 1 d . . .
Ti1 Ti 0.93354(5) 0.60335(7) 0.35902(4) 0.03951(18) Uani 1 1 d . . .
F1 F 0.4587(6) 0.8354(9) 0.2178(6) 0.110(2) Uani 0.662(9) 1 d PDU A 1
F2 F 0.3578(9) 0.8414(11) 0.3011(5) 0.118(3) Uani 0.662(9) 1 d PDU A 1
F3 F 0.3106(8) 0.6917(10) 0.1946(7) 0.135(3) Uani 0.662(9) 1 d PDU A 1
F4 F 0.5347(6) 0.2564(9) 0.5481(5) 0.099(2) Uani 0.662(9) 1 d PDU A 1
F5 F 0.3661(7) 0.2884(12) 0.4542(6) 0.125(3) Uani 0.662(9) 1 d PDU A 1
F6 F 0.4340(10) 0.4535(10) 0.5525(7) 0.136(3) Uani 0.662(9) 1 d PDU A 1
F1' F 0.4042(17) 0.743(2) 0.1777(8) 0.113(5) Uani 0.338(9) 1 d PDU A 2
F2' F 0.4244(15) 0.8888(11) 0.2895(10) 0.103(4) Uani 0.338(9) 1 d PDU A 2
F3' F 0.2917(9) 0.7363(18) 0.2427(12) 0.102(5) Uani 0.338(9) 1 d PDU A 2
F4' F 0.5424(12) 0.356(2) 0.5787(8) 0.109(5) Uani 0.338(9) 1 d PDU A 2
F5' F 0.436(3) 0.2239(17) 0.4650(15) 0.160(8) Uani 0.338(9) 1 d PDU A 2
F6' F 0.3656(10) 0.4070(17) 0.4980(10) 0.092(4) Uani 0.338(9) 1 d PDU A 2

loop_
_atom_site_aniso_label
_atom_site_aniso_U_11
_atom_site_aniso_U_22
_atom_site_aniso_U_33
_atom_site_aniso_U_23
_atom_site_aniso_U_13
_atom_site_aniso_U_12
C1 0.038(2) 0.0368(18) 0.047(2) 0.0022(16) 0.0222(18) -0.0004(16)
C2 0.050(2) 0.043(2) 0.054(3) -0.0036(18) 0.028(2) -0.0042(18)
C3 0.054(2) 0.0403(19) 0.073(4) -0.006(2) 0.039(2) 0.000(2)
C4 0.040(2) 0.044(2) 0.060(3) 0.0089(19) 0.024(2) 0.0056(17)
C5 0.038(2) 0.0395(19) 0.045(2) 0.0063(16) 0.0225(18) 0.0005(16)
C6 0.033(2) 0.048(2) 0.051(2) -0.0015(18) 0.0177(18) 0.0000(17)
C7 0.044(2) 0.059(3) 0.052(3) 0.001(2) 0.020(2) 0.004(2)
C8 0.043(3) 0.073(3) 0.065(3) 0.006(2) 0.018(2) 0.012(2)
C9 0.031(2) 0.091(3) 0.076(4) 0.008(3) 0.024(3) 0.012(3)
C10 0.039(2) 0.073(3) 0.073(3) 0.009(3) 0.029(2) 0.006(2)
C11 0.042(2) 0.055(3) 0.064(3) 0.010(2) 0.026(2) 0.0054(19)
C12 0.057(3) 0.100(5) 0.072(4) 0.012(3) 0.023(3) 0.022(3)
C13 0.052(3) 0.106(5) 0.107(5) 0.023(4) 0.047(4) 0.008(3)
C14 0.078(4) 0.081(4) 0.053(3) -0.017(3) 0.024(3) -0.014(3)
C15 0.099(5) 0.068(3) 0.111(5) -0.021(3) 0.073(4) 0.007(3)
C16 0.048(3) 0.084(4) 0.082(4) 0.025(3) 0.024(3) 0.015(3)
C17 0.056(3) 0.063(3) 0.042(2) 0.006(2) 0.022(2) -0.004(2)
C18 0.075(3) 0.036(2) 0.049(3) -0.0054(18) 0.027(2) -0.015(2)
C19 0.092(4) 0.036(2) 0.071(3) -0.001(2) 0.044(3) -0.012(2)
C20 0.123(5) 0.051(3) 0.085(4) -0.019(3) 0.064(4) -0.014(3)
C21 0.153(7) 0.058(3) 0.078(4) -0.027(3) 0.061(5) -0.037(4)
C22 0.113(5) 0.065(3) 0.068(4) -0.017(3) 0.028(4) -0.036(4)
C23 0.090(4) 0.046(2) 0.066(3) -0.005(2) 0.024(3) -0.018(3)
C24 0.087(4) 0.037(2) 0.084(4) -0.001(2) 0.048(3) 0.001(2)
C25 0.091(5) 0.119(6) 0.114(6) 0.004(4) 0.063(5) 0.009(4)
C26 0.115(6) 0.067(4) 0.099(5) 0.020(3) 0.043(4) 0.003(4)
C27 0.074(4) 0.076(4) 0.107(5) -0.036(4) 0.009(4) -0.010(3)
C28 0.118(8) 0.135(7) 0.244(13) -0.050(8) 0.108(9) -0.039(6)
C29 0.143(9) 0.169(10) 0.137(9) -0.036(8) -0.041(7) 0.057(8)
O1 0.062(2) 0.0436(15) 0.0561(19) -0.0038(13) 0.0262(16) -0.0085(14)
Cl1 0.0637(7) 0.0726(7) 0.0536(7) 0.0195(6) 0.0271(6) 0.0080(6)
Cl2 0.0535(7) 0.0811(8) 0.0895(10) 0.0104(7) 0.0479(7) 0.0019(6)
Ti1 0.0412(4) 0.0416(3) 0.0430(4) 0.0012(3) 0.0241(3) -0.0003(4)
F1 0.094(4) 0.104(4) 0.124(4) 0.054(3) 0.032(3) 0.030(3)
F2 0.123(5) 0.119(4) 0.113(4) 0.017(3) 0.043(4) 0.063(4)
F3 0.110(5) 0.136(5) 0.112(4) 0.000(4) -0.013(4) 0.017(4)
F4 0.083(3) 0.115(4) 0.120(4) 0.051(3) 0.062(3) 0.011(3)
F5 0.093(4) 0.141(5) 0.147(5) 0.030(4) 0.051(4) -0.036(4)
F6 0.166(5) 0.158(5) 0.132(5) -0.001(4) 0.112(4) 0.000(4)
F1' 0.122(7) 0.121(7) 0.099(6) 0.014(4) 0.047(5) 0.017(5)
F2' 0.101(6) 0.075(5) 0.108(6) 0.007(4) 0.011(4) 0.006(4)
F3' 0.084(6) 0.107(6) 0.110(6) 0.019(5) 0.029(5) 0.019(4)
F4' 0.104(6) 0.123(7) 0.101(6) 0.015(5) 0.037(5) -0.016(5)
F5' 0.167(9) 0.162(9) 0.162(9) 0.007(5) 0.074(6) -0.011(5)
F6' 0.075(5) 0.120(6) 0.098(6) 0.017(4) 0.054(4) 0.002(4)

loop_
_atom_type_symbol
_atom_type_description
_atom_type_scat_dispersion_real
_atom_type_scat_dispersion_imag
_atom_type_scat_source
C C 0.0033 0.0016 'International Tables Vol C Tables 4.2.6.8 and 6.1.1.4'
H H 0.0000 0.0000 'International Tables Vol C Tables 4.2.6.8 and 6.1.1.4'
O O 0.0106 0.0060 'International Tables Vol C Tables 4.2.6.8 and 6.1.1.4'
F F 0.0171 0.0103 'International Tables Vol C Tables 4.2.6.8 and 6.1.1.4'
Ti Ti 0.2776 0.4457 'International Tables Vol C Tables 4.2.6.8 and 6.1.1.4'
Cl Cl 0.1484 0.1585 'International Tables Vol C Tables 4.2.6.8 and 6.1.1.4'

loop_
_geom_angle_atom_site_label_1
_geom_angle_atom_site_label_2
_geom_angle_atom_site_label_3
_geom_angle
C5 C1 C2 109.2(3)
C5 C1 C6 125.4(4)
C2 C1 C6 124.0(4)
C5 C1 Ti1 72.3(2)
C2 C1 Ti1 74.5(2)
C6 C1 Ti1 130.0(3)
C3 C2 C1 106.4(4)
C3 C2 C14 126.4(4)
C1 C2 C14 126.8(4)
C3 C2 Ti1 72.3(2)
C1 C2 Ti1 70.4(2)
C14 C2 Ti1 127.2(3)
C4 C3 C2 108.4(4)
C4 C3 C15 126.7(5)
C2 C3 C15 124.7(5)
C4 C3 Ti1 71.0(2)
C2 C3 Ti1 73.1(2)
C15 C3 Ti1 126.3(3)
C5 C4 C3 108.8(4)
C5 C4 C16 126.0(5)
C3 C4 C16 125.1(4)
C5 C4 Ti1 72.4(2)
C3 C4 Ti1 74.3(2)
C16 C4 Ti1 122.5(3)
C4 C5 C1 107.2(3)
C4 C5 C17 125.6(4)
C1 C5 C17 127.2(4)
C4 C5 Ti1 72.6(2)
C1 C5 Ti1 72.5(2)
C17 C5 Ti1 122.2(3)
C7 C6 C11 118.1(4)
C7 C6 C1 123.3(4)
C11 C6 C1 118.5(4)
C6 C7 C8 120.4(5)
C6 C7 H7 119.8
C8 C7 H7 119.8
C9 C8 C7 120.0(4)
C9 C8 C12 119.9(5)
C7 C8 C12 120.1(5)
C10 C9 C8 119.9(5)
C10 C9 H9 120.0
C8 C9 H9 120.0
C9 C10 C11 120.3(5)
C9 C10 C13 120.1(4)
C11 C10 C13 119.6(4)
C10 C11 C6 121.2(4)
C10 C11 H11 119.4
C6 C11 H11 119.4
F3' C12 F1' 102.4(12)
F3' C12 F2 62.8(9)
F1' C12 F2 137.0(9)
F3' C12 F2' 102.5(11)
F1' C12 F2' 111.6(12)
F2 C12 F2' 44.7(8)
F3' C12 F3 43.8(7)
F1' C12 F3 62.4(9)
F2 C12 F3 104.5(8)
F2' C12 F3 132.0(9)
F3' C12 F1 131.6(8)
F1' C12 F1 49.6(8)
F2 C12 F1 108.1(7)
F2' C12 F1 66.5(9)
F3 C12 F1 107.6(8)
F3' C12 C8 113.4(7)
F1' C12 C8 112.6(8)
F2 C12 C8 110.2(5)
F2' C12 C8 113.5(7)
F3 C12 C8 111.9(6)
F1 C12 C8 113.9(5)
F6' C13 F4' 111.7(11)
F6' C13 F5 59.0(8)
F4' C13 F5 135.6(9)
F6' C13 F4 129.7(8)
F4' C13 F4 44.9(7)
F5 C13 F4 104.1(7)
F6' C13 F5' 101.5(14)
F4' C13 F5' 110.7(14)
F5 C13 F5' 44.3(11)
F4 C13 F5' 66.8(12)
F6' C13 F6 47.2(7)
F4' C13 F6 69.8(10)
F5 C13 F6 104.0(8)
F4 C13 F6 108.3(7)
F5' C13 F6 137.6(12)
F6' C13 C10 114.3(7)
F4' C13 C10 110.4(8)
F5 C13 C10 112.5(6)
F4 C13 C10 115.8(4)
F5' C13 C10 107.8(11)
F6 C13 C10 111.3(6)
C2 C14 H14A 109.5
C2 C14 H14B 109.5
H14A C14 H14B 109.5
C2 C14 H14C 109.5
H14A C14 H14C 109.5
H14B C14 H14C 109.5
C3 C15 H15A 109.5
C3 C15 H15B 109.5
H15A C15 H15B 109.5
C3 C15 H15C 109.5
H15A C15 H15C 109.5
H15B C15 H15C 109.5
C4 C16 H16A 109.5
C4 C16 H16B 109.5
H16A C16 H16B 109.5
C4 C16 H16C 109.5
H16A C16 H16C 109.5
H16B C16 H16C 109.5
C5 C17 H17A 109.5
C5 C17 H17B 109.5
H17A C17 H17B 109.5
C5 C17 H17C 109.5
H17A C17 H17C 109.5
H17B C17 H17C 109.5
O1 C18 C23 118.9(5)
O1 C18 C19 118.6(5)
C23 C18 C19 122.5(5)
C20 C19 C18 117.1(6)
C20 C19 C24 121.5(6)
C18 C19 C24 121.4(4)
C21 C20 C19 122.1(7)
C21 C20 H20 118.9
C19 C20 H20 118.9
C22 C21 C20 119.3(6)
C22 C21 H21 120.4
C20 C21 H21 120.4
C21 C22 C23 121.9(7)
C21 C22 H22 119.0
C23 C22 H22 119.0
C18 C23 C22 117.0(6)
C18 C23 C27 122.5(5)
C22 C23 C27 120.6(6)
C19 C24 C26 110.5(5)
C19 C24 C25 113.5(5)
C26 C24 C25 112.1(5)
C19 C24 H24 106.8
C26 C24 H24 106.8
C25 C24 H24 106.8
C24 C25 H25A 109.5
C24 C25 H25B 109.5
H25A C25 H25B 109.5
C24 C25 H25C 109.5
H25A C25 H25C 109.5
H25B C25 H25C 109.5
C24 C26 H26A 109.5
C24 C26 H26B 109.5
H26A C26 H26B 109.5
C24 C26 H26C 109.5
H26A C26 H26C 109.5
H26B C26 H26C 109.5
C29 C27 C23 112.8(7)
C29 C27 C28 114.6(9)
C23 C27 C28 109.0(6)
C29 C27 H27 106.6
C23 C27 H27 106.6
C28 C27 H27 106.6
C27 C28 H28A 109.5
C27 C28 H28B 109.5
H28A C28 H28B 109.5
C27 C28 H28C 109.5
H28A C28 H28C 109.5
H28B C28 H28C 109.5
C27 C29 H29A 109.5
C27 C29 H29B 109.5
H29A C29 H29B 109.5
C27 C29 H29C 109.5
H29A C29 H29C 109.5
H29B C29 H29C 109.5
C18 O1 Ti1 170.2(3)
O1 Ti1 Cl2 102.90(12)
O1 Ti1 Cl1 103.39(12)
Cl2 Ti1 Cl1 100.39(5)
O1 Ti1 C5 88.40(14)
Cl2 Ti1 C5 124.60(10)
Cl1 Ti1 C5 129.78(11)
O1 Ti1 C1 106.05(14)
Cl2 Ti1 C1 142.56(10)
Cl1 Ti1 C1 95.50(11)
C5 Ti1 C1 35.17(14)
O1 Ti1 C4 107.13(16)
Cl2 Ti1 C4 91.10(11)
Cl1 Ti1 C4 143.97(13)
C5 Ti1 C4 34.99(14)
C1 Ti1 C4 57.99(14)
O1 Ti1 C3 141.79(16)
Cl2 Ti1 C3 84.89(12)
Cl1 Ti1 C3 111.98(14)
C5 Ti1 C3 58.06(14)
C1 Ti1 C3 57.69(14)
C4 Ti1 C3 34.74(17)
O1 Ti1 C2 141.07(14)
Cl2 Ti1 C2 112.48(11)
Cl1 Ti1 C2 86.14(12)
C5 Ti1 C2 58.52(14)
C1 Ti1 C2 35.03(14)
C4 Ti1 C2 58.02(16)
C3 Ti1 C2 34.59(17)

loop_
_geom_bond_atom_site_label_1
_geom_bond_atom_site_label_2
_geom_bond_distance
C1 C5 1.420(6)
C1 C2 1.432(6)
C1 C6 1.496(5)
C1 Ti1 2.351(4)
C2 C3 1.427(7)
C2 C14 1.485(7)
C2 Ti1 2.405(4)
C3 C4 1.418(7)
C3 C15 1.500(6)
C3 Ti1 2.396(4)
C4 C5 1.413(6)
C4 C16 1.504(7)
C4 Ti1 2.352(4)
C5 C17 1.503(6)
C5 Ti1 2.349(4)
C6 C7 1.391(6)
C6 C11 1.391(6)
C7 C8 1.402(7)
C7 H7 0.9300
C8 C9 1.375(8)
C8 C12 1.501(8)
C9 C10 1.371(7)
C9 H9 0.9300
C10 C11 1.383(6)
C10 C13 1.501(7)
C11 H11 0.9300
C12 F3' 1.279(9)
C12 F1' 1.279(9)
C12 F2 1.293(7)
C12 F2' 1.295(9)
C12 F3 1.297(8)
C12 F1 1.313(7)
C13 F6' 1.248(9)
C13 F4' 1.279(9)
C13 F5 1.293(8)
C13 F4 1.305(7)
C13 F5' 1.307(10)
C13 F6 1.324(8)
C14 H14A 0.9600
C14 H14B 0.9600
C14 H14C 0.9600
C15 H15A 0.9600
C15 H15B 0.9600
C15 H15C 0.9600
C16 H16A 0.9600
C16 H16B 0.9600
C16 H16C 0.9600
C17 H17A 0.9600
C17 H17B 0.9600
C17 H17C 0.9600
C18 O1 1.373(5)
C18 C23 1.384(8)
C18 C19 1.395(8)
C19 C20 1.384(8)
C19 C24 1.504(8)
C20 C21 1.367(11)
C20 H20 0.9300
C21 C22 1.362(11)
C21 H21 0.9300
C22 C23 1.400(8)
C22 H22 0.9300
C23 C27 1.524(10)
C24 C26 1.528(8)
C24 C25 1.551(9)
C24 H24 0.9800
C25 H25A 0.9600
C25 H25B 0.9600
C25 H25C 0.9600
C26 H26A 0.9600
C26 H26B 0.9600
C26 H26C 0.9600
C27 C29 1.523(12)
C27 C28 1.529(13)
C27 H27 0.9800
C28 H28A 0.9600
C28 H28B 0.9600
C28 H28C 0.9600
C29 H29A 0.9600
C29 H29B 0.9600
C29 H29C 0.9600
O1 Ti1 1.776(3)
Cl1 Ti1 2.2685(14)
Cl2 Ti1 2.2657(12)
